data_4077430
loop_
_publ_author_name
'Leong, Weng Kee'
'Chen, Guizhu'

_publ_section_title
;
 Metal&#x2212;Metal Bond Opening Toward Main Group&#x2212;Transition
 Element Rings
;
_journal_issue 26
_journal_name_full Organometallics
_journal_page_first 5771
_journal_paper_doi 10.1021/om010649s
_journal_volume 20
_journal_year 2001
_chemical_formula_sum 'C60 H51 N3 O15 Os6 Sb2'
_chemical_formula_weight 2438.74
_chemical_name_systematic
; 
 ? 
;
_space_group_IT_number 14
_symmetry_cell_setting monoclinic
_symmetry_space_group_name_Hall '-P 2yn'
_symmetry_space_group_name_H-M 'P 1 21/n 1'
_atom_sites_solution_hydrogens geom
_atom_sites_solution_primary direct
_atom_sites_solution_secondary difmap
_audit_creation_method SHELXL-97
_cell_angle_alpha 90.00
_cell_angle_beta 93.0500(10)
_cell_angle_gamma 90.00
_cell_formula_units_Z 4
_cell_length_a 12.78720(10)
_cell_length_b 33.8780(3)
_cell_length_c 16.7793(2)
_cell_measurement_reflns_used 7275
_cell_measurement_temperature 293(2)
_cell_volume 7258.58(12)
_computing_cell_refinement 'Bruker SMART'
_computing_data_collection 'Bruker SMART'
_computing_data_reduction 'Bruker SHELXTL'
_computing_molecular_graphics 'Bruker SHELXTL'
_computing_publication_material 'Bruker SHELXTL'
_computing_structure_refinement 'Bruker SHELXTL'
_computing_structure_solution 'Bruker SHELXTL'
_diffrn_ambient_temperature 293(2)
_diffrn_measured_fraction_theta_full 0.897
_diffrn_measured_fraction_theta_max 0.897
_diffrn_measurement_device_type 'CCD area detector'
_diffrn_measurement_method 'phi and omega scans'
_diffrn_radiation_monochromator graphite
_diffrn_radiation_source 'fine-focus sealed tube'
_diffrn_radiation_type MoK\a
_diffrn_radiation_wavelength 0.71073
_diffrn_reflns_av_R_equivalents 0.1418
_diffrn_reflns_av_sigmaI/netI 0.1875
_diffrn_reflns_limit_h_max 17
_diffrn_reflns_limit_h_min -16
_diffrn_reflns_limit_k_max 46
_diffrn_reflns_limit_k_min 0
_diffrn_reflns_limit_l_max 22
_diffrn_reflns_limit_l_min 0
_diffrn_reflns_number 46110
_diffrn_reflns_theta_full 29.18
_diffrn_reflns_theta_max 29.18
_diffrn_reflns_theta_min 2.00
_exptl_absorpt_coefficient_mu 11.248
_exptl_absorpt_correction_T_max 0.357108
_exptl_absorpt_correction_T_min 0.084354
_exptl_absorpt_correction_type SADABS
_exptl_crystal_colour Red
_exptl_crystal_density_diffrn 2.232
_exptl_crystal_density_method 'not measured'
_exptl_crystal_description Plate
_exptl_crystal_F_000 4440
_exptl_crystal_size_max 0.275
_exptl_crystal_size_mid 0.190
_exptl_crystal_size_min 0.075
_refine_diff_density_max 2.935
_refine_diff_density_min -4.426
_refine_diff_density_rms 0.424
_refine_ls_extinction_method none
_refine_ls_goodness_of_fit_ref 0.930
_refine_ls_hydrogen_treatment mixed
_refine_ls_matrix_type full
_refine_ls_number_parameters 433
_refine_ls_number_reflns 17594
_refine_ls_number_restraints 0
_refine_ls_restrained_S_all 0.930
_refine_ls_R_factor_all 0.1699
_refine_ls_R_factor_gt 0.0771
_refine_ls_shift/su_max 0.016
_refine_ls_shift/su_mean 0.001
_refine_ls_structure_factor_coef Fsqd
_refine_ls_weighting_details 'calc w=1/[\s^2^(Fo^2^)+(0.0975P)^2^+0.0000P] where P=(Fo^2^+2Fc^2^)/3'
_refine_ls_weighting_scheme calc
_refine_ls_wR_factor_gt 0.1835
_refine_ls_wR_factor_ref 0.2162
_reflns_number_gt 8053
_reflns_number_total 17594
_reflns_threshold_expression >2sigma(I)
_cod_data_source_file om010649s.cif
_cod_data_source_block cz21
_cod_depositor_comments
;
The following automatic conversions were performed:

'_symmetry_cell_setting' value 'Monoclinic' changed to 'monoclinic'
according to /home/saulius/struct/CIF-dictionaries/cif_core.dic
dictionary named 'cif_core.dic' version 2.4.2 from 2011-04-26.

Automatic conversion script
Id: cif_fix_values 1715 2011-07-08 13:25:40Z adriana 
;
_cod_original_sg_symbol_H-M P21/n
_cod_database_code 4077430

loop_
_symmetry_equiv_pos_as_xyz
'x, y, z'
'-x+1/2, y+1/2, -z+1/2'
'-x, -y, -z'
'x-1/2, -y-1/2, z-1/2'

loop_
_atom_site_label
_atom_site_type_symbol
_atom_site_fract_x
_atom_site_fract_y
_atom_site_fract_z
_atom_site_U_iso_or_equiv
_atom_site_adp_type
_atom_site_occupancy
_atom_site_symmetry_multiplicity
_atom_site_calc_flag
_atom_site_refinement_flags
Os1 Os 0.26409(7) 0.38913(2) 0.36599(5) 0.0466(2) Uani 1 1 d .
Os2 Os 0.04490(7) 0.37778(2) 0.39729(5) 0.0427(2) Uani 1 1 d .
Os3 Os 0.09623(6) 0.42612(2) 0.26621(5) 0.0403(2) Uani 1 1 d .
H23 H 0.0247 0.4281 0.3584 0.050 Uiso 1 1 d R
Os4 Os -0.25338(6) 0.39267(2) 0.23741(5) 0.0419(2) Uani 1 1 d .
Os5 Os 0.00228(6) 0.29699(2) 0.17678(4) 0.03478(19) Uani 1 1 d .
Os6 Os -0.16178(6) 0.29622(2) 0.03842(4) 0.0364(2) Uani 1 1 d .
Sb7 Sb -0.04421(10) 0.36867(4) 0.25010(7) 0.0359(3) Uani 1 1 d .
Sb8 Sb -0.30013(10) 0.33964(4) 0.12057(7) 0.0376(3) Uani 1 1 d .
N53 N -0.1391(14) 0.2552(5) 0.2986(11) 0.056(5) Uani 1 1 d .
N54 N 0.0576(16) 0.2107(6) 0.1312(10) 0.064(5) Uani 1 1 d .
N64 N -0.0661(15) 0.3671(5) -0.0613(10) 0.059(5) Uani 1 1 d .
O11 O 0.3123(13) 0.3625(5) 0.1972(10) 0.071(5) Uani 1 1 d .
O12 O 0.4888(15) 0.4093(8) 0.4168(15) 0.141(10) Uani 1 1 d .
O13 O 0.2974(14) 0.3066(5) 0.4427(9) 0.077(5) Uani 1 1 d .
O21 O 0.0476(16) 0.2891(5) 0.4429(10) 0.085(6) Uani 1 1 d .
O22 O -0.1475(17) 0.3920(6) 0.4870(13) 0.107(7) Uani 1 1 d .
O31 O 0.1644(16) 0.4217(5) 0.0993(10) 0.088(6) Uani 1 1 d .
O32 O -0.0352(16) 0.4980(4) 0.2220(11) 0.090(6) Uani 1 1 d .
O42 O -0.4851(12) 0.4180(5) 0.2268(12) 0.090(6) Uani 1 1 d .
O43 O -0.2782(14) 0.3330(5) 0.3750(9) 0.078(5) Uani 1 1 d .
O44 O -0.1827(15) 0.4627(5) 0.3468(11) 0.093(6) Uani 1 1 d .
O51 O 0.1330(12) 0.3329(4) 0.0480(9) 0.065(4) Uani 1 1 d .
O52 O 0.1946(12) 0.2830(5) 0.2908(10) 0.071(5) Uani 1 1 d .
O61 O -0.2251(13) 0.2214(4) 0.1269(9) 0.065(4) Uani 1 1 d .
O62 O -0.3324(12) 0.2895(4) -0.1005(8) 0.063(4) Uani 1 1 d .
O63 O 0.0006(12) 0.2487(5) -0.0466(9) 0.069(5) Uani 1 1 d .
C11 C 0.2953(19) 0.3750(7) 0.2600(14) 0.057(6) Uiso 1 1 d .
C12 C 0.403(2) 0.4029(8) 0.4018(15) 0.071(7) Uiso 1 1 d .
C13 C 0.2835(19) 0.3373(7) 0.4110(14) 0.063(6) Uiso 1 1 d .
C21 C 0.0467(19) 0.3227(7) 0.4274(13) 0.059(6) Uiso 1 1 d .
C22 C -0.070(2) 0.3856(7) 0.4536(14) 0.065(7) Uiso 1 1 d .
C31 C 0.1441(18) 0.4246(6) 0.1686(13) 0.054(6) Uiso 1 1 d .
C32 C 0.0107(18) 0.4714(7) 0.2337(13) 0.056(6) Uiso 1 1 d .
C42 C -0.401(2) 0.4076(7) 0.2288(13) 0.059(6) Uiso 1 1 d .
C43 C -0.2641(17) 0.3537(6) 0.3237(12) 0.049(5) Uiso 1 1 d .
C44 C -0.2067(18) 0.4356(7) 0.3095(13) 0.057(6) Uiso 1 1 d .
C51 C 0.0842(16) 0.3213(6) 0.0963(11) 0.043(5) Uiso 1 1 d .
C52 C 0.1212(16) 0.2912(6) 0.2522(11) 0.041(5) Uiso 1 1 d .
C53 C -0.0906(15) 0.2720(6) 0.2539(11) 0.038(4) Uiso 1 1 d .
C54 C 0.0338(16) 0.2437(6) 0.1424(11) 0.045(5) Uiso 1 1 d .
C61 C -0.2019(16) 0.2491(6) 0.0950(11) 0.043(5) Uiso 1 1 d .
C62 C -0.2723(16) 0.2923(6) -0.0485(11) 0.042(5) Uiso 1 1 d .
C63 C -0.0601(16) 0.2659(6) -0.0126(11) 0.044(5) Uiso 1 1 d .
C64 C -0.0971(15) 0.3445(6) -0.0171(11) 0.041(5) Uiso 1 1 d .
C101 C 0.165(2) 0.4505(7) 0.4720(14) 0.068(7) Uiso 1 1 d .
C102 C 0.106(2) 0.4653(10) 0.5399(18) 0.104(10) Uiso 1 1 d .
H102 H 0.0824 0.4913 0.5422 0.125 Uiso 1 1 calc R
C103 C 0.086(3) 0.4365(12) 0.603(2) 0.137(14) Uiso 1 1 d .
H103 H 0.0488 0.4450 0.6461 0.165 Uiso 1 1 calc R
C104 C 0.119(3) 0.3972(11) 0.602(2) 0.121(12) Uiso 1 1 d .
H104 H 0.1099 0.3803 0.6447 0.145 Uiso 1 1 calc R
C105 C 0.1670(18) 0.3848(7) 0.5321(13) 0.061(6) Uiso 1 1 d .
H105 H 0.1854 0.3582 0.5304 0.073 Uiso 1 1 calc R
C106 C 0.1890(16) 0.4057(6) 0.4694(11) 0.046(5) Uiso 1 1 d .
C111 C 0.1926(19) 0.4733(7) 0.4046(14) 0.066(7) Uiso 1 1 d .
C112 C 0.192(2) 0.5149(8) 0.4061(15) 0.077(8) Uiso 1 1 d .
H112 H 0.1691 0.5285 0.4499 0.092 Uiso 1 1 calc R
C113 C 0.225(3) 0.5334(10) 0.3460(19) 0.111(11) Uiso 1 1 d .
H113 H 0.2199 0.5608 0.3461 0.134 Uiso 1 1 calc R
C114 C 0.267(2) 0.5152(8) 0.2799(16) 0.086(8) Uiso 1 1 d .
H114 H 0.2920 0.5305 0.2390 0.104 Uiso 1 1 calc R
C115 C 0.271(2) 0.4722(8) 0.2755(16) 0.081(8) Uiso 1 1 d .
H115 H 0.2954 0.4591 0.2315 0.097 Uiso 1 1 calc R
C116 C 0.2350(17) 0.4514(6) 0.3437(12) 0.050(5) Uiso 1 1 d .
C411 C -0.2238(13) 0.4341(5) 0.1362(8) 0.058(6) Uiso 1 1 d G
C412 C -0.2922(12) 0.4653(6) 0.1193(11) 0.121(12) Uiso 1 1 d G
H412 H -0.3527 0.4678 0.1472 0.145 Uiso 1 1 calc R
C413 C -0.2701(15) 0.4926(5) 0.0607(12) 0.123(12) Uiso 1 1 d G
H413 H -0.3158 0.5134 0.0494 0.148 Uiso 1 1 calc R
C414 C -0.1796(16) 0.4887(5) 0.0190(10) 0.099(10) Uiso 1 1 d G
H414 H -0.1648 0.5070 -0.0202 0.119 Uiso 1 1 calc R
C415 C -0.1112(12) 0.4576(5) 0.0358(9) 0.083(8) Uiso 1 1 d G
H415 H -0.0507 0.4550 0.0079 0.100 Uiso 1 1 calc R
C416 C -0.1334(12) 0.4302(4) 0.0944(9) 0.066(7) Uiso 1 1 d G
H416 H -0.0876 0.4094 0.1057 0.079 Uiso 1 1 calc R
C811 C -0.4220(9) 0.2985(4) 0.1579(7) 0.046(5) Uiso 1 1 d G
C812 C -0.4501(11) 0.2660(4) 0.1109(6) 0.057(6) Uiso 1 1 d G
H812 H -0.4161 0.2612 0.0642 0.068 Uiso 1 1 calc R
C813 C -0.5288(12) 0.2408(3) 0.1337(8) 0.065(7) Uiso 1 1 d G
H813 H -0.5476 0.2191 0.1022 0.078 Uiso 1 1 calc R
C814 C -0.5796(10) 0.2481(4) 0.2034(9) 0.080(8) Uiso 1 1 d G
H814 H -0.6323 0.2312 0.2187 0.097 Uiso 1 1 calc R
C815 C -0.5515(10) 0.2806(4) 0.2504(7) 0.052(5) Uiso 1 1 d G
H815 H -0.5855 0.2854 0.2971 0.063 Uiso 1 1 calc R
C816 C -0.4728(10) 0.3058(3) 0.2276(7) 0.041(5) Uiso 1 1 d G
H816 H -0.4540 0.3275 0.2591 0.050 Uiso 1 1 calc R
C821 C -0.4094(11) 0.3701(4) 0.0345(8) 0.051(5) Uiso 1 1 d G
C822 C -0.3679(10) 0.3909(4) -0.0278(9) 0.059(6) Uiso 1 1 d G
H822 H -0.2961 0.3905 -0.0343 0.071 Uiso 1 1 calc R
C823 C -0.4335(14) 0.4124(5) -0.0803(8) 0.102(10) Uiso 1 1 d G
H823 H -0.4057 0.4264 -0.1219 0.123 Uiso 1 1 calc R
C824 C -0.5408(13) 0.4131(5) -0.0705(9) 0.103(10) Uiso 1 1 d G
H824 H -0.5847 0.4274 -0.1056 0.123 Uiso 1 1 calc R
C825 C -0.5824(9) 0.3922(5) -0.0082(10) 0.075(7) Uiso 1 1 d G
H825 H -0.6541 0.3927 -0.0017 0.089 Uiso 1 1 calc R
C826 C -0.5167(12) 0.3707(4) 0.0443(8) 0.067(7) Uiso 1 1 d G
H826 H -0.5445 0.3568 0.0859 0.081 Uiso 1 1 calc R
C530 C -0.1865(19) 0.2252(7) 0.3512(13) 0.060(6) Uiso 1 1 d .
C531 C -0.158(3) 0.1862(11) 0.336(2) 0.141(8) Uiso 1 1 d .
H53A H -0.1710 0.1807 0.2798 0.212 Uiso 1 1 calc R
H53B H -0.1983 0.1686 0.3664 0.212 Uiso 1 1 calc R
H53C H -0.0848 0.1827 0.3497 0.212 Uiso 1 1 calc R
C532 C -0.166(3) 0.2343(10) 0.436(2) 0.141(8) Uiso 1 1 d .
H53D H -0.1860 0.2610 0.4458 0.212 Uiso 1 1 calc R
H53E H -0.0929 0.2309 0.4497 0.212 Uiso 1 1 calc R
H53F H -0.2061 0.2167 0.4673 0.212 Uiso 1 1 calc R
C533 C -0.302(3) 0.2170(11) 0.330(2) 0.141(8) Uiso 1 1 d .
H53G H -0.3419 0.2408 0.3358 0.212 Uiso 1 1 calc R
H53H H -0.3271 0.1971 0.3646 0.212 Uiso 1 1 calc R
H53I H -0.3102 0.2081 0.2755 0.212 Uiso 1 1 calc R
C540 C 0.083(2) 0.1670(8) 0.1228(16) 0.079(8) Uiso 1 1 d .
C541 C -0.033(4) 0.1413(14) 0.087(3) 0.208(13) Uiso 1 1 d .
H54A H -0.0856 0.1435 0.1250 0.313 Uiso 1 1 calc R
H54B H -0.0166 0.1140 0.0784 0.313 Uiso 1 1 calc R
H54C H -0.0584 0.1528 0.0370 0.313 Uiso 1 1 calc R
C542 C 0.162(4) 0.1625(14) 0.061(3) 0.208(13) Uiso 1 1 d .
H54D H 0.1363 0.1744 0.0121 0.313 Uiso 1 1 calc R
H54E H 0.1754 0.1349 0.0524 0.313 Uiso 1 1 calc R
H54F H 0.2265 0.1752 0.0791 0.313 Uiso 1 1 calc R
C543 C 0.125(4) 0.1478(14) 0.205(3) 0.208(13) Uiso 1 1 d .
H54G H 0.0729 0.1510 0.2438 0.313 Uiso 1 1 calc R
H54H H 0.1884 0.1606 0.2235 0.313 Uiso 1 1 calc R
H54I H 0.1378 0.1202 0.1971 0.313 Uiso 1 1 calc R
C640 C -0.028(2) 0.3851(7) -0.1351(15) 0.071(7) Uiso 1 1 d .
C641 C 0.077(2) 0.3997(9) -0.1223(18) 0.105(6) Uiso 1 1 d .
H64A H 0.0785 0.4204 -0.0831 0.157 Uiso 1 1 calc R
H64B H 0.1014 0.4099 -0.1715 0.157 Uiso 1 1 calc R
H64C H 0.1227 0.3787 -0.1036 0.157 Uiso 1 1 calc R
C642 C -0.112(2) 0.4174(9) -0.1604(18) 0.105(6) Uiso 1 1 d .
H64D H -0.1800 0.4052 -0.1678 0.157 Uiso 1 1 calc R
H64E H -0.0942 0.4296 -0.2095 0.157 Uiso 1 1 calc R
H64F H -0.1146 0.4371 -0.1194 0.157 Uiso 1 1 calc R
C643 C -0.023(2) 0.3539(9) -0.1963(16) 0.105(6) Uiso 1 1 d .
H64G H -0.0914 0.3432 -0.2072 0.157 Uiso 1 1 calc R
H64H H 0.0238 0.3334 -0.1772 0.157 Uiso 1 1 calc R
H64I H 0.0025 0.3650 -0.2443 0.157 Uiso 1 1 calc R

loop_
_atom_site_aniso_label
_atom_site_aniso_U_11
_atom_site_aniso_U_22
_atom_site_aniso_U_33
_atom_site_aniso_U_23
_atom_site_aniso_U_13
_atom_site_aniso_U_12
Os1 0.0414(5) 0.0433(5) 0.0540(5) 0.0101(4) -0.0088(4) -0.0067(4)
Os2 0.0463(5) 0.0398(5) 0.0418(4) -0.0034(3) 0.0000(4) -0.0093(4)
Os3 0.0377(5) 0.0302(4) 0.0518(5) 0.0036(3) -0.0069(4) -0.0062(4)
Os4 0.0356(5) 0.0375(5) 0.0527(5) -0.0129(4) 0.0026(4) -0.0007(4)
Os5 0.0355(4) 0.0297(4) 0.0392(4) -0.0016(3) 0.0024(3) -0.0007(3)
Os6 0.0388(5) 0.0332(4) 0.0371(4) -0.0034(3) 0.0016(3) -0.0020(4)
Sb7 0.0338(7) 0.0294(7) 0.0443(7) -0.0039(5) -0.0002(6) -0.0034(6)
Sb8 0.0340(7) 0.0345(7) 0.0441(7) -0.0050(6) 0.0005(6) -0.0026(6)
N53 0.051(12) 0.050(12) 0.066(12) 0.005(9) -0.005(10) -0.005(9)
N54 0.080(15) 0.061(14) 0.052(11) -0.007(9) 0.004(10) 0.021(11)
N64 0.062(13) 0.073(13) 0.042(10) 0.023(9) 0.007(9) -0.011(10)
O11 0.060(11) 0.064(11) 0.087(12) 0.020(9) -0.006(9) 0.013(9)
O12 0.058(13) 0.18(2) 0.17(2) 0.060(18) -0.062(14) -0.060(15)
O13 0.103(15) 0.054(10) 0.071(11) 0.026(8) -0.021(10) -0.009(10)
O21 0.128(17) 0.037(10) 0.087(12) 0.029(8) -0.010(11) -0.006(10)
O22 0.104(17) 0.102(16) 0.119(17) -0.031(12) 0.030(14) -0.010(13)
O31 0.126(17) 0.057(11) 0.080(12) 0.009(9) 0.005(12) -0.011(11)
O32 0.118(16) 0.020(8) 0.130(15) 0.007(9) -0.021(13) 0.014(10)
O42 0.037(10) 0.079(13) 0.153(17) -0.047(12) -0.006(11) 0.020(9)
O43 0.100(15) 0.069(12) 0.065(10) 0.025(9) 0.014(10) 0.000(10)
O44 0.096(15) 0.059(11) 0.122(15) -0.059(11) -0.021(12) -0.007(10)
O51 0.060(11) 0.062(11) 0.073(10) 0.020(8) 0.015(9) -0.001(8)
O52 0.050(10) 0.069(11) 0.091(12) 0.001(9) -0.023(9) 0.008(9)
O61 0.081(12) 0.044(9) 0.068(10) 0.011(8) -0.003(9) -0.002(9)
O62 0.057(11) 0.071(11) 0.058(9) -0.006(8) -0.018(8) -0.009(8)
O63 0.065(11) 0.085(12) 0.061(10) -0.030(8) 0.022(8) 0.008(9)

loop_
_atom_type_symbol
_atom_type_description
_atom_type_scat_dispersion_real
_atom_type_scat_dispersion_imag
_atom_type_scat_source
C C 0.0033 0.0016 'International Tables Vol C Tables 4.2.6.8 and 6.1.1.4'
H H 0.0000 0.0000 'International Tables Vol C Tables 4.2.6.8 and 6.1.1.4'
N N 0.0061 0.0033 'International Tables Vol C Tables 4.2.6.8 and 6.1.1.4'
O O 0.0106 0.0060 'International Tables Vol C Tables 4.2.6.8 and 6.1.1.4'
Sb Sb -0.5866 1.5461 'International Tables Vol C Tables 4.2.6.8 and 6.1.1.4'
Os Os -1.2165 7.6030 'International Tables Vol C Tables 4.2.6.8 and 6.1.1.4'

loop_
_geom_angle_atom_site_label_1
_geom_angle_atom_site_label_2
_geom_angle_atom_site_label_3
_geom_angle
C12 Os1 C11 96.9(10)
C12 Os1 C13 90.1(11)
C11 Os1 C13 96.2(10)
C12 Os1 C106 97.6(9)
C11 Os1 C106 164.8(9)
C13 Os1 C106 88.6(9)
C12 Os1 C116 87.9(10)
C11 Os1 C116 97.2(9)
C13 Os1 C116 166.6(8)
C106 Os1 C116 78.5(8)
C12 Os1 Os2 150.3(7)
C11 Os1 Os2 112.8(7)
C13 Os1 Os2 85.1(7)
C106 Os1 Os2 53.1(6)
C116 Os1 Os2 90.1(6)
C12 Os1 Os3 135.9(8)
C11 Os1 Os3 76.0(7)
C13 Os1 Os3 133.6(7)
C106 Os1 Os3 90.2(6)
C116 Os1 Os3 51.2(6)
Os2 Os1 Os3 58.38(3)
C22 Os2 C21 90.2(10)
C22 Os2 C106 108.0(9)
C21 Os2 C106 104.8(9)
C22 Os2 Sb7 100.4(8)
C21 Os2 Sb7 97.4(7)
C106 Os2 Sb7 143.5(5)
C22 Os2 Os3 123.1(8)
C21 Os2 Os3 139.2(6)
C106 Os2 Os3 87.7(5)
Sb7 Os2 Os3 57.24(3)
C22 Os2 Os1 153.4(8)
C21 Os2 Os1 100.2(7)
C106 Os2 Os1 45.7(5)
Sb7 Os2 Os1 102.45(4)
Os3 Os2 Os1 61.30(3)
C31 Os3 C32 88.9(9)
C31 Os3 C116 103.7(9)
C32 Os3 C116 105.6(9)
C31 Os3 Sb7 98.6(7)
C32 Os3 Sb7 100.5(7)
C116 Os3 Sb7 145.7(5)
C31 Os3 Os2 143.1(7)
C32 Os3 Os2 121.4(6)
C116 Os3 Os2 88.9(5)
Sb7 Os3 Os2 58.26(4)
C31 Os3 Os1 103.7(7)
C32 Os3 Os1 151.7(7)
C116 Os3 Os1 47.1(5)
Sb7 Os3 Os1 102.46(4)
Os2 Os3 Os1 60.33(3)
C42 Os4 C44 96.6(10)
C42 Os4 C43 97.1(9)
C44 Os4 C43 94.3(9)
C42 Os4 C411 89.0(8)
C44 Os4 C411 86.8(7)
C43 Os4 C411 173.6(8)
C42 Os4 Sb8 86.7(7)
C44 Os4 Sb8 170.8(6)
C43 Os4 Sb8 93.8(6)
C411 Os4 Sb8 84.6(4)
C42 Os4 Sb7 178.1(7)
C44 Os4 Sb7 84.9(7)
C43 Os4 Sb7 81.5(6)
C411 Os4 Sb7 92.3(4)
Sb8 Os4 Sb7 92.05(4)
C52 Os5 C51 93.7(8)
C52 Os5 C54 86.1(8)
C51 Os5 C54 93.4(8)
C52 Os5 C53 90.4(8)
C51 Os5 C53 175.9(8)
C54 Os5 C53 86.5(8)
C52 Os5 Sb7 88.8(6)
C51 Os5 Sb7 94.2(6)
C54 Os5 Sb7 171.1(6)
C53 Os5 Sb7 86.3(5)
C52 Os5 Os6 169.4(6)
C51 Os5 Os6 81.3(6)
C54 Os5 Os6 84.9(6)
C53 Os5 Os6 94.7(5)
Sb7 Os5 Os6 100.87(4)
C63 Os6 C61 88.9(8)
C63 Os6 C62 96.3(8)
C61 Os6 C62 96.2(8)
C63 Os6 C64 85.6(8)
C61 Os6 C64 171.8(8)
C62 Os6 C64 90.5(8)
C63 Os6 Sb8 176.4(6)
C61 Os6 Sb8 90.1(6)
C62 Os6 Sb8 87.2(5)
C64 Os6 Sb8 95.0(5)
C63 Os6 Os5 83.6(6)
C61 Os6 Os5 79.8(6)
C62 Os6 Os5 176.0(5)
C64 Os6 Os5 93.5(5)
Sb8 Os6 Os5 92.82(4)
Os3 Sb7 Os2 64.50(4)
Os3 Sb7 Os4 115.77(5)
Os2 Sb7 Os4 113.26(5)
Os3 Sb7 Os5 121.51(5)
Os2 Sb7 Os5 114.50(5)
Os4 Sb7 Os5 116.35(5)
C811 Sb8 C821 92.8(5)
C811 Sb8 Os4 110.3(3)
C821 Sb8 Os4 105.7(4)
C811 Sb8 Os6 106.8(3)
C821 Sb8 Os6 109.0(4)
Os4 Sb8 Os6 126.88(5)
C53 N53 C530 166(2)
C54 N54 C540 175(2)
C64 N64 C640 162(2)
O11 C11 Os1 173(2)
O12 C12 Os1 173(3)
O13 C13 Os1 176(2)
O21 C21 Os2 178(2)
O22 C22 Os2 176(2)
O31 C31 Os3 172(2)
O32 C32 Os3 174(2)
O42 C42 Os4 176(2)
O43 C43 Os4 174(2)
O44 C44 Os4 175(2)
O51 C51 Os5 175.3(18)
O52 C52 Os5 170.3(18)
N53 C53 Os5 174.8(18)
N54 C54 Os5 171.6(18)
O61 C61 Os6 179.1(18)
O62 C62 Os6 177.0(18)
O63 C63 Os6 176.8(18)
N64 C64 Os6 166.5(18)
C111 C101 C102 125(2)
C111 C101 C106 117(2)
C102 C101 C106 118(2)
C103 C102 C101 116(3)
C104 C103 C102 124(4)
C103 C104 C105 116(3)
C106 C105 C104 129(3)
C105 C106 C101 117.1(19)
C105 C106 Os1 130.0(17)
C101 C106 Os1 112.7(14)
C105 C106 Os2 89.9(15)
C101 C106 Os2 104.9(14)
Os1 C106 Os2 81.2(7)
C116 C111 C112 123(2)
C116 C111 C101 115(2)
C112 C111 C101 122(2)
C113 C112 C111 119(3)
C112 C113 C114 124(3)
C113 C114 C115 120(3)
C116 C115 C114 116(2)
C111 C116 C115 118(2)
C111 C116 Os1 117.3(16)
C115 C116 Os1 123.6(17)
C111 C116 Os3 107.0(16)
C115 C116 Os3 90.2(15)
Os1 C116 Os3 81.7(7)
C412 C411 C416 120.0
C412 C411 Os4 119.9(9)
C416 C411 Os4 119.9(9)
C413 C412 C411 120.0
C412 C413 C414 120.0
C415 C414 C413 120.0
C416 C415 C414 120.0
C415 C416 C411 120.0
C812 C811 C816 120.0
C812 C811 Sb8 120.3(7)
C816 C811 Sb8 119.7(7)
C811 C812 C813 120.0
C812 C813 C814 120.0
C815 C814 C813 120.0
C816 C815 C814 120.0
C815 C816 C811 120.0
C822 C821 C826 120.0
C822 C821 Sb8 118.3(8)
C826 C821 Sb8 121.6(8)
C823 C822 C821 120.0
C822 C823 C824 120.0
C823 C824 C825 120.0
C826 C825 C824 120.0
C825 C826 C821 120.0
C531 C530 C532 110(3)
C531 C530 N53 114(2)
C532 C530 N53 112(2)
C531 C530 C533 92(2)
C532 C530 C533 113(3)
N53 C530 C533 114(2)
C542 C540 N54 109(3)
C542 C540 C543 111(3)
N54 C540 C543 112(3)
C542 C540 C541 107(3)
N54 C540 C541 109(2)
C543 C540 C541 109(3)
C641 C640 C643 106(2)
C641 C640 N64 111(2)
C643 C640 N64 108(2)
C641 C640 C642 115(2)
C643 C640 C642 111(2)
N64 C640 C642 105(2)

loop_
_geom_bond_atom_site_label_1
_geom_bond_atom_site_label_2
_geom_bond_distance
Os1 C12 1.90(3)
Os1 C11 1.90(2)
Os1 C13 1.92(3)
Os1 C106 2.104(19)
Os1 C116 2.17(2)
Os1 Os2 2.9045(12)
Os1 Os3 2.9322(12)
Os2 C22 1.81(3)
Os2 C21 1.93(3)
Os2 C106 2.35(2)
Os2 Sb7 2.6821(15)
Os2 Os3 2.8465(11)
Os3 C31 1.78(2)
Os3 C32 1.95(2)
Os3 C116 2.31(2)
Os3 Sb7 2.6522(14)
Os4 C42 1.95(3)
Os4 C44 1.96(2)
Os4 C43 1.97(2)
Os4 C411 2.251(12)
Os4 Sb8 2.7024(14)
Os4 Sb7 2.7928(15)
Os5 C52 1.94(2)
Os5 C51 1.94(2)
Os5 C54 1.94(2)
Os5 C53 1.990(19)
Os5 Sb7 2.8002(14)
Os5 Os6 3.0452(11)
Os6 C63 1.90(2)
Os6 C61 1.94(2)
Os6 C62 1.98(2)
Os6 C64 2.08(2)
Os6 Sb8 2.7301(15)
Sb8 C811 2.206(9)
Sb8 C821 2.211(11)
N53 C53 1.15(2)
N53 C530 1.50(3)
N54 C54 1.18(2)
N54 C540 1.52(3)
N64 C64 1.15(2)
N64 C640 1.49(3)
O11 C11 1.17(2)
O12 C12 1.14(3)
O13 C13 1.18(2)
O21 C21 1.17(2)
O22 C22 1.18(3)
O31 C31 1.21(2)
O32 C32 1.09(2)
O42 C42 1.14(3)
O43 C43 1.13(2)
O44 C44 1.14(2)
O51 C51 1.12(2)
O52 C52 1.15(2)
O61 C61 1.13(2)
O62 C62 1.13(2)
O63 C63 1.15(2)
C101 C111 1.43(3)
C101 C102 1.49(3)
C101 C106 1.55(3)
C102 C103 1.47(4)
C103 C104 1.40(4)
C104 C105 1.42(4)
C105 C106 1.31(3)
C111 C116 1.40(3)
C111 C112 1.41(3)
C112 C113 1.28(3)
C113 C114 1.40(4)
C114 C115 1.46(3)
C115 C116 1.44(3)
C411 C412 1.3900
C411 C416 1.3900
C412 C413 1.3900
C413 C414 1.3900
C414 C415 1.3900
C415 C416 1.3900
C811 C812 1.3900
C811 C816 1.3900
C812 C813 1.3900
C813 C814 1.3900
C814 C815 1.3900
C815 C816 1.3900
C821 C822 1.3900
C821 C826 1.3900
C822 C823 1.3900
C823 C824 1.3900
C824 C825 1.3900
C825 C826 1.3900
C530 C531 1.40(4)
C530 C532 1.46(4)
C530 C533 1.53(4)
C540 C542 1.49(5)
C540 C543 1.59(5)
C540 C541 1.80(5)
C640 C641 1.44(4)
C640 C643 1.48(3)
C640 C642 1.59(4)
